data_1514549
loop_
_publ_author_name
'Chen, Kai'
'Hu, Fang'
'Zhang, Shuo-Qing'
'Shi, Bing-Feng'

_publ_section_title
;
 Pd(ii)-catalyzed alkylation of unactivated C(sp3)--H bonds: efficient
 synthesis of optically active unnatural \a-amino acids
;
_journal_issue 10
_journal_name_full 'Chemical Science'
_journal_page_first 3906
_journal_paper_doi 10.1039/c3sc51747k
_journal_volume 4
_journal_year 2013
_chemical_formula_moiety 'C24 H20 N4 O3 Pd'
_chemical_formula_sum 'C24 H20 N4 O3 Pd'
_chemical_formula_weight 518.84
_chemical_name_systematic
; 
 ? 
;
_space_group_IT_number 2
_symmetry_cell_setting triclinic
_symmetry_space_group_name_Hall '-P 1'
_symmetry_space_group_name_H-M 'P -1'
_atom_sites_solution_hydrogens geom
_atom_sites_solution_primary direct
_atom_sites_solution_secondary difmap
_audit_creation_method SHELXL-97
_cell_angle_alpha 81.563(6)
_cell_angle_beta 81.840(6)
_cell_angle_gamma 72.521(7)
_cell_formula_units_Z 2
_cell_length_a 9.1886(7)
_cell_length_b 10.6165(7)
_cell_length_c 11.5601(9)
_cell_measurement_reflns_used 4323
_cell_measurement_temperature 293(2)
_cell_measurement_theta_max 25.2946
_cell_measurement_theta_min 3.4188
_cell_volume 1058.25(14)
_computing_cell_refinement 'CrysAlis PRO (Agilent Technologies, 2011)'
_computing_data_collection 'CrysAlis PRO'
_computing_data_reduction 'CrysAlis PRO'
_computing_molecular_graphics 'OLEX2 (Dolomanov et al., 2009)'
_computing_publication_material OLEX2
_computing_structure_refinement 'SHELXL-97 (Sheldrick, 2008)'
_computing_structure_solution 'SHELXS-97 (Sheldrick, 2008)'
_diffrn_ambient_temperature 293(2)
_diffrn_detector_area_resol_mean 10.3592
_diffrn_measured_fraction_theta_full 0.998
_diffrn_measured_fraction_theta_max 0.998
_diffrn_measurement_device_type 'Xcalibur, Atlas, Gemini ultra'
_diffrn_measurement_method '\w scans'
_diffrn_radiation_monochromator graphite
_diffrn_radiation_source 'fine-focus sealed tube'
_diffrn_radiation_type MoK\a
_diffrn_radiation_wavelength 0.71073
_diffrn_reflns_av_R_equivalents 0.0707
_diffrn_reflns_av_sigmaI/netI 0.0602
_diffrn_reflns_limit_h_max 11
_diffrn_reflns_limit_h_min -11
_diffrn_reflns_limit_k_max 12
_diffrn_reflns_limit_k_min -12
_diffrn_reflns_limit_l_max 13
_diffrn_reflns_limit_l_min -13
_diffrn_reflns_number 14841
_diffrn_reflns_theta_full 25.35
_diffrn_reflns_theta_max 25.35
_diffrn_reflns_theta_min 3.43
_exptl_absorpt_coefficient_mu 0.912
_exptl_absorpt_correction_T_max 0.8177
_exptl_absorpt_correction_T_min 0.7591
_exptl_absorpt_correction_type multi-scan
_exptl_absorpt_process_details
;
CrysAlis PRO (Agilent Technologies, 2011) 
;
_exptl_crystal_colour yellow
_exptl_crystal_density_diffrn 1.628
_exptl_crystal_density_method 'not measured'
_exptl_crystal_description block
_exptl_crystal_F_000 524
_exptl_crystal_size_max 0.32
_exptl_crystal_size_mid 0.29
_exptl_crystal_size_min 0.23
_refine_diff_density_max 0.434
_refine_diff_density_min -0.454
_refine_diff_density_rms 0.084
_refine_ls_extinction_method none
_refine_ls_goodness_of_fit_ref 1.104
_refine_ls_hydrogen_treatment constr
_refine_ls_matrix_type full
_refine_ls_number_parameters 295
_refine_ls_number_reflns 3867
_refine_ls_number_restraints 0
_refine_ls_restrained_S_all 1.104
_refine_ls_R_factor_all 0.0668
_refine_ls_R_factor_gt 0.0513
_refine_ls_shift/su_max 0.000
_refine_ls_shift/su_mean 0.000
_refine_ls_structure_factor_coef Fsqd
_refine_ls_weighting_details 'calc w=1/[\s^2^(Fo^2^)+(0.0166P)^2^+2.4542P] where P=(Fo^2^+2Fc^2^)/3'
_refine_ls_weighting_scheme calc
_refine_ls_wR_factor_gt 0.1025
_refine_ls_wR_factor_ref 0.1085
_reflns_number_gt 3180
_reflns_number_total 3867
_reflns_threshold_expression >2sigma(I)
_cod_data_source_file c3sc51747k.txt
_cod_data_source_block 121214_kc_et_abs
_cod_depositor_comments
;
The following automatic conversions were performed:

'_symmetry_cell_setting' value 'Triclinic' changed to 'triclinic'
according to
/usr/data/users/saulius/automatic-downloads/retrospective/RSC/lib/dictionaries/cif_core.dic
dictionary named 'cif_core.dic' version 2.4.2 from 2011-04-26.

Automatic conversion script
Id: cif_fix_values 2281 2013-09-26 08:29:07Z andrius 
;
_cod_original_cell_volume 1058.25(13)
_cod_database_code 1514549

loop_
_symmetry_equiv_pos_as_xyz
'x, y, z'
'-x, -y, -z'

loop_
_atom_site_label
_atom_site_type_symbol
_atom_site_fract_x
_atom_site_fract_y
_atom_site_fract_z
_atom_site_U_iso_or_equiv
_atom_site_adp_type
_atom_site_occupancy
_atom_site_symmetry_multiplicity
_atom_site_calc_flag
_atom_site_refinement_flags
_atom_site_disorder_assembly
_atom_site_disorder_group
Pd1 Pd 0.17317(5) 0.52575(4) 0.91544(4) 0.04820(16) Uani 1 1 d . A .
O1 O 0.4235(5) 0.1545(4) 0.8430(4) 0.0742(13) Uani 1 1 d . A .
O2 O 0.0824(6) 0.1289(4) 0.7886(4) 0.0962(17) Uani 1 1 d . . .
O3 O 0.3925(8) 0.3206(5) 0.5226(6) 0.124(2) Uani 1 1 d . . .
N1 N 0.2729(5) 0.5444(4) 1.0648(4) 0.0472(11) Uani 1 1 d . . .
N2 N 0.3224(5) 0.3483(4) 0.9325(4) 0.0420(10) Uani 1 1 d . A .
N3 N 0.2260(7) 0.2541(5) 0.6724(5) 0.0763(17) Uani 1 1 d . . .
N4 N 0.0208(5) 0.7067(4) 0.9009(4) 0.0560(12) Uani 1 1 d . . .
C1 C 0.2449(7) 0.6431(6) 1.1291(6) 0.0625(16) Uani 1 1 d . . .
H1 H 0.1734 0.7227 1.1065 0.075 Uiso 1 1 calc R . .
C2 C 0.3170(8) 0.6345(7) 1.2295(6) 0.0724(19) Uani 1 1 d . . .
H2 H 0.2937 0.7072 1.2720 0.087 Uiso 1 1 calc R . .
C3 C 0.4201(8) 0.5206(7) 1.2644(6) 0.0675(17) Uani 1 1 d . . .
H3 H 0.4661 0.5135 1.3327 0.081 Uiso 1 1 calc R . .
C4 C 0.4592(6) 0.4114(6) 1.1977(5) 0.0554(14) Uani 1 1 d . . .
C5 C 0.3802(6) 0.4271(5) 1.0978(5) 0.0445(12) Uani 1 1 d . . .
C6 C 0.4089(6) 0.3207(5) 1.0272(4) 0.0415(12) Uani 1 1 d . . .
C7 C 0.5172(6) 0.2021(5) 1.0594(5) 0.0520(14) Uani 1 1 d . . .
H7 H 0.5360 0.1304 1.0163 0.062 Uiso 1 1 calc R . .
C8 C 0.5982(7) 0.1898(6) 1.1562(6) 0.0658(17) Uani 1 1 d . . .
H8 H 0.6731 0.1107 1.1742 0.079 Uiso 1 1 calc R . .
C9 C 0.5706(7) 0.2901(6) 1.2247(5) 0.0645(16) Uani 1 1 d . . .
H9 H 0.6252 0.2786 1.2892 0.077 Uiso 1 1 calc R . .
C10 C 0.3382(7) 0.2679(5) 0.8500(5) 0.0576(15) Uani 1 1 d . . .
C11 C 0.2552(11) 0.3481(8) 0.7423(8) 0.049(2) Uani 0.623(9) 1 d P A 1
H11 H 0.3257 0.3921 0.6931 0.059 Uiso 0.623(9) 1 calc PR A 1
C12 C 0.1589(8) 0.1512(6) 0.6988(6) 0.070(2) Uani 1 1 d . A .
C13 C 0.2023(7) 0.0752(5) 0.5947(5) 0.0567(15) Uani 1 1 d . . .
C14 C 0.2921(8) 0.1334(6) 0.5151(5) 0.0637(16) Uani 1 1 d . A .
C15 C 0.3153(10) 0.2476(7) 0.5637(7) 0.082(2) Uani 1 1 d . A .
C16 C 0.3541(9) 0.0814(8) 0.4100(6) 0.084(2) Uani 1 1 d . . .
H16 H 0.4156 0.1211 0.3548 0.101 Uiso 1 1 calc R A .
C17 C 0.3209(9) -0.0318(8) 0.3905(6) 0.087(2) Uani 1 1 d . A .
H17 H 0.3612 -0.0695 0.3210 0.104 Uiso 1 1 calc R . .
C18 C 0.2312(9) -0.0886(7) 0.4703(7) 0.081(2) Uani 1 1 d . . .
H18 H 0.2103 -0.1644 0.4543 0.097 Uiso 1 1 calc R A .
C19 C 0.1695(8) -0.0369(6) 0.5751(6) 0.0708(18) Uani 1 1 d . A .
H19 H 0.1081 -0.0767 0.6302 0.085 Uiso 1 1 calc R . .
C20 C 0.1170(8) 0.4528(6) 0.7812(6) 0.077(2) Uani 1 1 d . . .
H20 H 0.0530 0.3986 0.8242 0.092 Uiso 0.623(9) 1 calc PR A 1
H20A H 0.2070 0.4666 0.7304 0.092 Uiso 0.377(9) 1 calc PR A 2
C21 C 0.0125(8) 0.5366(6) 0.6950(6) 0.0769(19) Uani 1 1 d . A .
H21A H -0.0157 0.4792 0.6496 0.092 Uiso 1 1 calc R . .
H21B H -0.0806 0.5868 0.7375 0.092 Uiso 1 1 calc R . .
C22 C 0.0795(12) 0.6305(9) 0.6129(8) 0.128(4) Uani 1 1 d . . .
H22A H 0.1598 0.5818 0.5600 0.192 Uiso 1 1 calc R A .
H22B H 0.1209 0.6793 0.6568 0.192 Uiso 1 1 calc R . .
H22C H 0.0012 0.6912 0.5688 0.192 Uiso 1 1 calc R . .
C23 C -0.0628(7) 0.8077(6) 0.9068(5) 0.0572(15) Uani 1 1 d . . .
C24 C -0.1757(8) 0.9393(6) 0.9163(6) 0.081(2) Uani 1 1 d . . .
H24A H -0.2583 0.9483 0.8705 0.121 Uiso 1 1 calc R . .
H24B H -0.1268 1.0077 0.8876 0.121 Uiso 1 1 calc R . .
H24C H -0.2155 0.9475 0.9972 0.121 Uiso 1 1 calc R . .
C11A C 0.1785(19) 0.3232(14) 0.7912(14) 0.049(2) Uani 0.377(9) 1 d P A 2
H11A H 0.1041 0.2831 0.8399 0.059 Uiso 0.377(9) 1 calc PR A 2

loop_
_atom_site_aniso_label
_atom_site_aniso_U_11
_atom_site_aniso_U_22
_atom_site_aniso_U_33
_atom_site_aniso_U_23
_atom_site_aniso_U_13
_atom_site_aniso_U_12
Pd1 0.0503(3) 0.0335(2) 0.0549(3) -0.00662(17) 0.00104(19) -0.00531(18)
O1 0.096(3) 0.044(2) 0.070(3) -0.0225(19) -0.022(2) 0.010(2)
O2 0.132(5) 0.071(3) 0.059(3) -0.015(2) 0.011(3) 0.006(3)
O3 0.135(5) 0.082(4) 0.171(6) -0.012(4) -0.013(5) -0.058(4)
N1 0.049(3) 0.043(2) 0.052(3) -0.016(2) 0.006(2) -0.018(2)
N2 0.041(2) 0.032(2) 0.048(3) -0.0097(18) 0.002(2) -0.0035(18)
N3 0.114(5) 0.045(3) 0.071(4) -0.016(3) -0.038(4) -0.007(3)
N4 0.055(3) 0.037(2) 0.063(3) -0.007(2) 0.002(2) 0.002(2)
C1 0.066(4) 0.050(3) 0.076(4) -0.024(3) 0.007(3) -0.021(3)
C2 0.081(5) 0.074(4) 0.074(5) -0.041(4) 0.012(4) -0.033(4)
C3 0.076(4) 0.084(5) 0.056(4) -0.023(3) -0.001(3) -0.039(4)
C4 0.047(3) 0.062(4) 0.061(4) -0.005(3) 0.002(3) -0.024(3)
C5 0.044(3) 0.042(3) 0.049(3) -0.007(2) 0.007(2) -0.020(2)
C6 0.039(3) 0.040(3) 0.043(3) -0.008(2) 0.006(2) -0.011(2)
C7 0.049(3) 0.046(3) 0.055(4) -0.004(2) 0.002(3) -0.008(3)
C8 0.058(4) 0.067(4) 0.060(4) 0.010(3) -0.005(3) -0.008(3)
C9 0.065(4) 0.079(4) 0.052(4) -0.001(3) -0.009(3) -0.027(4)
C10 0.071(4) 0.039(3) 0.057(4) -0.010(3) -0.014(3) -0.001(3)
C11 0.050(6) 0.048(4) 0.050(6) -0.012(4) 0.003(4) -0.016(4)
C12 0.089(5) 0.054(4) 0.045(4) -0.013(3) -0.014(3) 0.019(4)
C13 0.068(4) 0.047(3) 0.051(4) -0.013(3) -0.011(3) -0.005(3)
C14 0.075(4) 0.064(4) 0.049(4) -0.007(3) -0.014(3) -0.013(3)
C15 0.100(6) 0.061(4) 0.087(6) -0.009(4) -0.031(5) -0.015(4)
C16 0.095(5) 0.103(6) 0.049(4) -0.002(4) 0.004(4) -0.028(5)
C17 0.104(6) 0.099(6) 0.057(5) -0.037(4) -0.011(4) -0.014(5)
C18 0.088(5) 0.077(5) 0.081(5) -0.035(4) -0.007(4) -0.019(4)
C19 0.076(4) 0.065(4) 0.071(5) -0.020(3) -0.005(3) -0.015(3)
C20 0.084(5) 0.065(4) 0.073(5) -0.024(3) -0.028(4) 0.010(4)
C21 0.081(5) 0.058(4) 0.089(5) -0.001(3) -0.021(4) -0.014(4)
C22 0.197(11) 0.109(7) 0.092(7) 0.019(5) -0.021(7) -0.075(7)
C23 0.061(4) 0.050(3) 0.054(4) -0.003(3) 0.001(3) -0.011(3)
C24 0.089(5) 0.049(4) 0.082(5) -0.009(3) -0.008(4) 0.015(3)
C11A 0.050(6) 0.048(4) 0.050(6) -0.012(4) 0.003(4) -0.016(4)

loop_
_atom_type_symbol
_atom_type_description
_atom_type_scat_dispersion_real
_atom_type_scat_dispersion_imag
_atom_type_scat_source
C C 0.0033 0.0016 'International Tables Vol C Tables 4.2.6.8 and 6.1.1.4'
H H 0.0000 0.0000 'International Tables Vol C Tables 4.2.6.8 and 6.1.1.4'
N N 0.0061 0.0033 'International Tables Vol C Tables 4.2.6.8 and 6.1.1.4'
O O 0.0106 0.0060 'International Tables Vol C Tables 4.2.6.8 and 6.1.1.4'
Pd Pd -0.9988 1.0072 'International Tables Vol C Tables 4.2.6.8 and 6.1.1.4'

loop_
_geom_angle_atom_site_label_1
_geom_angle_atom_site_label_2
_geom_angle_atom_site_label_3
_geom_angle
N2 Pd1 N4 179.09(19)
N2 Pd1 C20 82.7(2)
N4 Pd1 C20 98.1(2)
N2 Pd1 N1 80.72(16)
N4 Pd1 N1 98.49(18)
C20 Pd1 N1 163.3(2)
C1 N1 C5 118.3(5)
C1 N1 Pd1 131.4(4)
C5 N1 Pd1 110.3(3)
C10 N2 C6 125.5(4)
C10 N2 Pd1 118.2(4)
C6 N2 Pd1 116.2(3)
C12 N3 C15 112.0(5)
C12 N3 C11 134.2(7)
C15 N3 C11 111.9(7)
C12 N3 C11A 101.2(8)
C15 N3 C11A 146.3(8)
C11 N3 C11A 34.5(6)
C23 N4 Pd1 171.6(5)
N1 C1 C2 123.3(6)
N1 C1 H1 118.3
C2 C1 H1 118.3
C3 C2 C1 119.6(6)
C3 C2 H2 120.2
C1 C2 H2 120.2
C2 C3 C4 120.2(6)
C2 C3 H3 119.9
C4 C3 H3 119.9
C9 C4 C5 118.8(5)
C9 C4 C3 124.2(6)
C5 C4 C3 116.9(5)
N1 C5 C4 121.6(5)
N1 C5 C6 117.5(5)
C4 C5 C6 120.8(5)
C7 C6 N2 126.8(5)
C7 C6 C5 118.0(5)
N2 C6 C5 115.2(4)
C6 C7 C8 120.5(5)
C6 C7 H7 119.8
C8 C7 H7 119.8
C9 C8 C7 122.0(6)
C9 C8 H8 119.0
C7 C8 H8 119.0
C8 C9 C4 119.9(6)
C8 C9 H9 120.1
C4 C9 H9 120.1
O1 C10 N2 129.0(5)
O1 C10 C11 120.3(5)
N2 C10 C11 109.6(5)
O1 C10 C11A 122.9(7)
N2 C10 C11A 104.1(6)
C11 C10 C11A 33.6(6)
N3 C11 C20 114.6(7)
N3 C11 C10 108.7(6)
C20 C11 C10 110.4(7)
N3 C11 H11 107.6
C20 C11 H11 107.6
C10 C11 H11 107.6
O2 C12 N3 126.2(6)
O2 C12 C13 127.9(7)
N3 C12 C13 105.9(6)
C14 C13 C19 121.7(6)
C14 C13 C12 107.9(6)
C19 C13 C12 130.4(6)
C13 C14 C16 121.0(6)
C13 C14 C15 109.5(6)
C16 C14 C15 129.4(7)
O3 C15 N3 125.6(7)
O3 C15 C14 129.9(8)
N3 C15 C14 104.5(7)
C17 C16 C14 117.2(7)
C17 C16 H16 121.4
C14 C16 H16 121.4
C18 C17 C16 121.3(7)
C18 C17 H17 119.4
C16 C17 H17 119.4
C17 C18 C19 121.5(7)
C17 C18 H18 119.2
C19 C18 H18 119.2
C13 C19 C18 117.3(7)
C13 C19 H19 121.3
C18 C19 H19 121.3
C11A C20 C11 37.8(7)
C11A C20 C21 128.4(9)
C11 C20 C21 120.5(6)
C11A C20 Pd1 108.5(8)
C11 C20 Pd1 106.2(5)
C21 C20 Pd1 122.9(4)
C11A C20 H20 63.1
C11 C20 H20 100.7
C21 C20 H20 100.7
Pd1 C20 H20 100.7
C11A C20 H20A 91.4
C11 C20 H20A 53.7
C21 C20 H20A 91.4
Pd1 C20 H20A 91.4
H20 C20 H20A 154.1
C22 C21 C20 113.9(7)
C22 C21 H21A 108.8
C20 C21 H21A 108.8
C22 C21 H21B 108.8
C20 C21 H21B 108.8
H21A C21 H21B 107.7
C21 C22 H22A 109.5
C21 C22 H22B 109.5
H22A C22 H22B 109.5
C21 C22 H22C 109.5
H22A C22 H22C 109.5
H22B C22 H22C 109.5
N4 C23 C24 178.6(7)
C23 C24 H24A 109.5
C23 C24 H24B 109.5
H24A C24 H24B 109.5
C23 C24 H24C 109.5
H24A C24 H24C 109.5
H24B C24 H24C 109.5
C20 C11A N3 117.0(12)
C20 C11A C10 116.3(11)
N3 C11A C10 100.3(9)
C20 C11A H11A 107.5
N3 C11A H11A 107.5
C10 C11A H11A 107.5

loop_
_geom_bond_atom_site_label_1
_geom_bond_atom_site_label_2
_geom_bond_distance
Pd1 N2 1.971(4)
Pd1 N4 2.009(4)
Pd1 C20 2.024(6)
Pd1 N1 2.126(4)
O1 C10 1.230(6)
O2 C12 1.203(8)
O3 C15 1.207(9)
N1 C1 1.314(6)
N1 C5 1.378(6)
N2 C10 1.335(6)
N2 C6 1.389(6)
N3 C12 1.387(9)
N3 C15 1.399(9)
N3 C11 1.475(10)
N3 C11A 1.596(15)
N4 C23 1.121(6)
C1 C2 1.395(9)
C1 H1 0.9300
C2 C3 1.341(9)
C2 H2 0.9300
C3 C4 1.415(8)
C3 H3 0.9300
C4 C9 1.409(8)
C4 C5 1.414(8)
C5 C6 1.428(7)
C6 C7 1.389(7)
C7 C8 1.399(8)
C7 H7 0.9300
C8 C9 1.362(8)
C8 H8 0.9300
C9 H9 0.9300
C10 C11 1.557(11)
C10 C11A 1.615(17)
C11 C20 1.479(10)
C11 H11 0.9800
C12 C13 1.488(8)
C13 C14 1.354(8)
C13 C19 1.368(8)
C14 C16 1.384(9)
C14 C15 1.490(9)
C16 C17 1.382(10)
C16 H16 0.9300
C17 C18 1.346(10)
C17 H17 0.9300
C18 C19 1.380(9)
C18 H18 0.9300
C19 H19 0.9300
C20 C11A 1.315(15)
C20 C21 1.484(8)
C20 H20 0.9800
C20 H20A 0.9800
C21 C22 1.483(10)
C21 H21A 0.9700
C21 H21B 0.9700
C22 H22A 0.9600
C22 H22B 0.9600
C22 H22C 0.9600
C23 C24 1.477(8)
C24 H24A 0.9600
C24 H24B 0.9600
C24 H24C 0.9600
C11A H11A 0.9800
